data_7221037
loop_
_publ_author_name
'Escobal, J.'
'Mesa, J.L.'
'Pizarro, J.L.'
'Lezama, L.'
'Olazcuaga, R.'
'Rojo, T.'

_publ_section_title
;
 Hydrothermal synthesis, structural, spectroscopic and magnetic studies of
 a lamellar phosphate: Ba (Mn P O4)2 . (H2 O)
;
_journal_name_full 'Journal of Materials Chemistry'
_journal_page_first 2691
_journal_page_last 2695
_journal_volume 9
_journal_year 1999
_chemical_formula_sum 'Ba H2 Mn2 O9 P2'
_chemical_name_systematic 'Ba (Mn P O4)2 (H2 O)'
_space_group_IT_number 5
_symmetry_space_group_name_Hall 'C 2y'
_symmetry_space_group_name_H-M 'C 1 2 1'
_cell_angle_alpha 90
_cell_angle_beta 92.07
_cell_angle_gamma 90
_cell_formula_units_Z 2
_cell_length_a 9.457
_cell_length_b 4.984
_cell_length_c 8.346
_cell_volume 393.121
_citation_journal_id_ASTM JMACEP
_cod_data_source_file Escobal_JMACEP_1999_136.cif
_cod_data_source_block H2Ba1Mn2O9P2
_cod_original_cell_volume 393.1211
_cod_original_formula_sum 'H2 Ba1 Mn2 O9 P2'
_cod_database_code 7221037

loop_
_symmetry_equiv_pos_as_xyz
x,y,z
-x,y,-z
x+1/2,y+1/2,z
-x+1/2,y+1/2,-z

loop_
_atom_site_label
_atom_site_type_symbol
_atom_site_fract_x
_atom_site_fract_y
_atom_site_fract_z
_atom_site_occupancy
_atom_site_U_iso_or_equiv
O3 O-2 0.492 0.168 0.804 1 0.0
O5 O-2 0.682 0.821 0.255 1 0.0
Ba1 Ba+2 0.5 0.628 0 1 0.0
O2 O-2 0.33 0.251 0.564 1 0.0
O4 O-2 0.748 0.791 0.849 1 0.0
O1 O-2 0.5 0.75 0.5 1 0.0
P1 P+5 0.3446 0.127 0.7419 1 0.0
Mn1 Mn+2 0.3364 0.067 0.3422 1 0.0
